data_7200217
loop_
_publ_author_name
'MacKinnon, Craig D.'
'Parent, Shawna L. M.'
'Mawhinney, Robert C.'
'Assoud, Abdeljalil'
'Robertson, Craig M.'

_publ_section_title
;
 5,5&#x2032;-Dicyano-2,2&#x2032;-bithiophene and
 3,3&#x2032;-dicyanobiphenyl: off-axis rod-like ligands for silver(I)
;
_journal_issue 1
_journal_name_full CrystEngComm
_journal_page_first 160
_journal_paper_doi 10.1039/b810479d
_journal_volume 11
_journal_year 2009
_chemical_formula_sum 'C20 H8 Ag Cl N4 O4 S4'
_chemical_formula_weight 639.86
_chemical_name_systematic
;
?
;
_space_group_IT_number 85
_symmetry_cell_setting tetragonal
_symmetry_space_group_name_Hall '-P 4a'
_symmetry_space_group_name_H-M 'P 4/n :2'
_atom_sites_solution_hydrogens geom
_atom_sites_solution_primary direct
_atom_sites_solution_secondary difmap
_audit_creation_method SHELXL-97
_cell_angle_alpha 90.00
_cell_angle_beta 90.00
_cell_angle_gamma 90.00
_cell_formula_units_Z 2
_cell_length_a 13.834(5)
_cell_length_b 13.834(5)
_cell_length_c 6.162(4)
_cell_measurement_temperature 296(2)
_cell_volume 1179.3(10)
_computing_structure_refinement 'SHELXL-97 (Sheldrick, 1997)'
_computing_structure_solution 'SHELXS-97 (Sheldrick, 1990)'
_diffrn_ambient_temperature 296(2)
_diffrn_measured_fraction_theta_full 0.981
_diffrn_measured_fraction_theta_max 0.981
_diffrn_radiation_monochromator graphite
_diffrn_radiation_source 'fine-focus sealed tube'
_diffrn_radiation_type MoK\a
_diffrn_radiation_wavelength 0.71073
_diffrn_reflns_av_R_equivalents 0.0375
_diffrn_reflns_av_sigmaI/netI 0.0244
_diffrn_reflns_limit_h_max 19
_diffrn_reflns_limit_h_min -18
_diffrn_reflns_limit_k_max 19
_diffrn_reflns_limit_k_min -19
_diffrn_reflns_limit_l_max 8
_diffrn_reflns_limit_l_min -8
_diffrn_reflns_number 10613
_diffrn_reflns_theta_full 29.99
_diffrn_reflns_theta_max 29.99
_diffrn_reflns_theta_min 3.62
_exptl_absorpt_coefficient_mu 1.358
_exptl_absorpt_correction_T_max 0.8991
_exptl_absorpt_correction_T_min 0.7023
_exptl_absorpt_correction_type empirical
_exptl_absorpt_process_details 'APEX II'
_exptl_crystal_colour Colourless
_exptl_crystal_density_diffrn 1.802
_exptl_crystal_density_method 'not measured'
_exptl_crystal_description Block
_exptl_crystal_F_000 632
_exptl_crystal_size_max 0.28
_exptl_crystal_size_mid 0.20
_exptl_crystal_size_min 0.08
_refine_diff_density_max 0.503
_refine_diff_density_min -0.491
_refine_diff_density_rms 0.073
_refine_ls_extinction_method none
_refine_ls_goodness_of_fit_ref 1.342
_refine_ls_hydrogen_treatment constr
_refine_ls_matrix_type full
_refine_ls_number_parameters 91
_refine_ls_number_reflns 1699
_refine_ls_number_restraints 0
_refine_ls_restrained_S_all 1.342
_refine_ls_R_factor_all 0.0358
_refine_ls_R_factor_gt 0.0299
_refine_ls_shift/su_max 0.001
_refine_ls_shift/su_mean 0.000
_refine_ls_structure_factor_coef Fsqd
_refine_ls_weighting_details 'calc w=1/[\s^2^(Fo^2^)+(0.0149P)^2^+0.5349P] where P=(Fo^2^+2Fc^2^)/3'
_refine_ls_weighting_scheme calc
_refine_ls_wR_factor_gt 0.0715
_refine_ls_wR_factor_ref 0.0759
_reflns_number_gt 1480
_reflns_number_total 1699
_reflns_threshold_expression >2sigma(I)
_cod_data_source_file b810479d.txt
_cod_data_source_block cdm-8_0m
_cod_depositor_comments
;
The following automatic conversions were performed:
'_symmetry_cell_setting' value 'Tetragonal' changed to 'tetragonal'
according to '/home/saulius/struct/CIF-dictionaries/cif_core.dic'
dictionary named 'cif_core.dic' version 2.4.1 from 2010-06-29.

Automatic conversion script
Id: cif_fix_enum 1527 2010-12-29 10:47:43Z saulius 
;
_cod_original_sg_symbol_H-M P4/n
_cod_database_code 7200217

loop_
_symmetry_equiv_pos_as_xyz
'x, y, z'
'-x+1/2, -y+1/2, z'
'-y+1/2, x, z'
'y, -x+1/2, z'
'-x, -y, -z'
'x-1/2, y-1/2, -z'
'y-1/2, -x, -z'
'-y, x-1/2, -z'

loop_
_atom_site_label
_atom_site_type_symbol
_atom_site_fract_x
_atom_site_fract_y
_atom_site_fract_z
_atom_site_U_iso_or_equiv
_atom_site_adp_type
_atom_site_occupancy
_atom_site_symmetry_multiplicity
_atom_site_calc_flag
_atom_site_refinement_flags
_atom_site_disorder_assembly
_atom_site_disorder_group
Ag1 Ag 0.2500 0.7500 0.5000 0.04622(12) Uani 1 4 d S . .
Cl1 Cl 0.2500 0.2500 0.8058(2) 0.0553(3) Uani 1 4 d S . .
S1 S 0.47298(4) 0.60196(4) 1.23856(9) 0.04199(15) Uani 1 1 d . . .
O6 O 0.2500 0.2500 1.0400(7) 0.0757(12) Uani 1 4 d S A .
O7A O 0.284(2) 0.3348(18) 0.722(2) 0.147(8) Uani 0.40 1 d P A 1
O7B O 0.3525(8) 0.2590(15) 0.7440(15) 0.079(4) Uani 0.35 1 d P A 2
N1 N 0.32319(14) 0.65123(15) 0.7473(3) 0.0471(5) Uani 1 1 d . . .
C1 C 0.37797(15) 0.55880(16) 1.0862(4) 0.0395(4) Uani 1 1 d . . .
C2 C 0.34311(19) 0.47269(18) 1.1639(4) 0.0506(6) Uani 1 1 d . . .
H2A H 0.2921 0.4388 1.1017 0.061 Uiso 1 1 calc R . .
C3 C 0.39397(18) 0.44188(18) 1.3491(4) 0.0491(5) Uani 1 1 d . . .
H3A H 0.3798 0.3851 1.4232 0.059 Uiso 1 1 calc R . .
C4 C 0.46636(15) 0.50366(14) 1.4093(3) 0.0370(4) Uani 1 1 d . . .
C5 C 0.34690(16) 0.60950(16) 0.8986(4) 0.0409(5) Uani 1 1 d . . .

loop_
_atom_site_aniso_label
_atom_site_aniso_U_11
_atom_site_aniso_U_22
_atom_site_aniso_U_33
_atom_site_aniso_U_23
_atom_site_aniso_U_13
_atom_site_aniso_U_12
Ag1 0.05514(16) 0.05514(16) 0.02839(17) 0.000 0.000 0.000
Cl1 0.0569(5) 0.0569(5) 0.0520(7) 0.000 0.000 0.000
S1 0.0433(3) 0.0384(3) 0.0442(3) 0.0109(2) -0.0052(2) 0.0007(2)
O6 0.088(2) 0.088(2) 0.051(2) 0.000 0.000 0.000
O7A 0.148(13) 0.175(16) 0.119(8) 0.047(10) 0.013(10) -0.112(13)
O7B 0.052(5) 0.116(10) 0.070(5) 0.026(6) 0.007(4) -0.044(7)
N1 0.0456(11) 0.0508(11) 0.0450(11) 0.0049(9) -0.0060(8) 0.0042(9)
C1 0.0394(11) 0.0420(11) 0.0372(10) 0.0025(8) -0.0016(8) 0.0074(8)
C2 0.0508(14) 0.0481(13) 0.0531(14) 0.0058(10) -0.0092(11) -0.0054(10)
C3 0.0545(14) 0.0436(12) 0.0493(13) 0.0137(10) -0.0032(10) -0.0044(10)
C4 0.0409(11) 0.0342(10) 0.0359(10) 0.0051(8) 0.0050(8) 0.0060(8)
C5 0.0392(11) 0.0420(11) 0.0414(11) -0.0005(9) -0.0013(9) 0.0059(9)

loop_
_atom_type_symbol
_atom_type_description
_atom_type_scat_dispersion_real
_atom_type_scat_dispersion_imag
_atom_type_scat_source
C C 0.0033 0.0016 'International Tables Vol C Tables 4.2.6.8 and 6.1.1.4'
H H 0.0000 0.0000 'International Tables Vol C Tables 4.2.6.8 and 6.1.1.4'
N N 0.0061 0.0033 'International Tables Vol C Tables 4.2.6.8 and 6.1.1.4'
O O 0.0106 0.0060 'International Tables Vol C Tables 4.2.6.8 and 6.1.1.4'
S S 0.1246 0.1234 'International Tables Vol C Tables 4.2.6.8 and 6.1.1.4'
Cl Cl 0.1484 0.1585 'International Tables Vol C Tables 4.2.6.8 and 6.1.1.4'
Ag Ag -0.8971 1.1015 'International Tables Vol C Tables 4.2.6.8 and 6.1.1.4'

loop_
_geom_angle_atom_site_label_1
_geom_angle_atom_site_label_2
_geom_angle_atom_site_label_3
_geom_angle
_geom_angle_site_symmetry_1
_geom_angle_site_symmetry_3
_geom_angle_publ_flag
N1 Ag1 N1 96.27(11) 7_566 8_666 ?
N1 Ag1 N1 116.45(6) 7_566 2_565 ?
N1 Ag1 N1 116.45(6) 8_666 2_565 ?
N1 Ag1 N1 116.45(6) 7_566 . ?
N1 Ag1 N1 116.45(6) 8_666 . ?
N1 Ag1 N1 96.27(11) 2_565 . ?
O7A Cl1 O7A 81.7(4) 2 3 ?
O7A Cl1 O7A 81.7(4) 2 4 ?
O7A Cl1 O7A 135.4(12) 3 4 ?
O7A Cl1 O7A 135.4(12) 2 . ?
O7A Cl1 O7A 81.7(4) 3 . ?
O7A Cl1 O7A 81.7(4) 4 . ?
O7A Cl1 O6 112.3(6) 2 . ?
O7A Cl1 O6 112.3(6) 3 . ?
O7A Cl1 O6 112.3(6) 4 . ?
O7A Cl1 O6 112.3(6) . . ?
O7A Cl1 O7B 59.7(9) 2 2 ?
O7A Cl1 O7B 26.6(9) 3 2 ?
O7A Cl1 O7B 134.3(7) 4 2 ?
O7A Cl1 O7B 108.0(8) . 2 ?
O6 Cl1 O7B 105.0(4) . 2 ?
O7A Cl1 O7B 26.6(9) 2 4 ?
O7A Cl1 O7B 108.0(8) 3 4 ?
O7A Cl1 O7B 59.7(9) 4 4 ?
O7A Cl1 O7B 134.3(7) . 4 ?
O6 Cl1 O7B 105.0(4) . 4 ?
O7B Cl1 O7B 86.17(19) 2 4 ?
O7A Cl1 O7B 108.0(8) 2 . ?
O7A Cl1 O7B 134.3(7) 3 . ?
O7A Cl1 O7B 26.6(9) 4 . ?
O7A Cl1 O7B 59.7(9) . . ?
O6 Cl1 O7B 105.0(4) . . ?
O7B Cl1 O7B 150.1(8) 2 . ?
O7B Cl1 O7B 86.17(19) 4 . ?
O7A Cl1 O7B 134.3(7) 2 3 ?
O7A Cl1 O7B 59.7(9) 3 3 ?
O7A Cl1 O7B 108.0(8) 4 3 ?
O7A Cl1 O7B 26.6(9) . 3 ?
O6 Cl1 O7B 105.0(4) . 3 ?
O7B Cl1 O7B 86.17(19) 2 3 ?
O7B Cl1 O7B 150.1(8) 4 3 ?
O7B Cl1 O7B 86.17(19) . 3 ?
C4 S1 C1 91.08(11) . . ?
Cl1 O7A O7A 49.1(2) . 3 ?
Cl1 O7A O7A 49.1(2) . 4 ?
O7A O7A O7A 90.000(4) 3 4 ?
C5 N1 Ag1 166.5(2) . . ?
C2 C1 C5 127.4(2) . . ?
C2 C1 S1 112.29(17) . . ?
C5 C1 S1 120.27(17) . . ?
C1 C2 C3 111.7(2) . . ?
C4 C3 C2 113.4(2) . . ?
C3 C4 C4 129.2(2) . 5_668 ?
C3 C4 S1 111.50(17) . . ?
C4 C4 S1 119.3(2) 5_668 . ?
N1 C5 C1 178.9(3) . . ?

loop_
_geom_bond_atom_site_label_1
_geom_bond_atom_site_label_2
_geom_bond_distance
_geom_bond_site_symmetry_2
_geom_bond_publ_flag
Ag1 N1 2.284(2) 7_566 ?
Ag1 N1 2.284(2) 8_666 ?
Ag1 N1 2.284(2) 2_565 ?
Ag1 N1 2.284(2) . ?
Cl1 O7A 1.368(14) 2 ?
Cl1 O7A 1.368(14) 3 ?
Cl1 O7A 1.368(14) 4 ?
Cl1 O7A 1.368(14) . ?
Cl1 O6 1.443(4) . ?
Cl1 O7B 1.474(10) 2 ?
Cl1 O7B 1.474(10) 4 ?
Cl1 O7B 1.474(10) . ?
Cl1 O7B 1.474(10) 3 ?
S1 C4 1.722(2) . ?
S1 C1 1.722(2) . ?
O7A O7A 1.79(2) 3 ?
O7A O7A 1.79(2) 4 ?
N1 C5 1.144(3) . ?
C1 C2 1.371(3) . ?
C1 C5 1.419(3) . ?
C2 C3 1.407(3) . ?
C3 C4 1.368(3) . ?
C4 C4 1.458(4) 5_668 ?
